data_2238147
loop_
_publ_author_name
'Liu, Xuewei'
'Chen, Zhengbang'
'Cao, Weiwei'
'Gan, Haifeng'
'Guo, Kai'

_publ_section_title
;
 2-[(5-Methylthiophen-2-yl)methylidene]malononitrile
;
_journal_coeditor_code DS2229
_journal_issue 7
_journal_name_full 'Acta Crystallographica Section E'
_journal_page_first o1003
_journal_paper_doi 10.1107/S1600536813014487
_journal_volume 69
_journal_year 2013
_chemical_formula_iupac 'C9 H6 N2 S'
_chemical_formula_moiety 'C9 H6 N2 S'
_chemical_formula_sum 'C9 H6 N2 S'
_chemical_formula_weight 174.22
_chemical_name_systematic
;
2-[(5-Methylthiophen-2-yl)methylidene]malononitrile
;
_space_group_IT_number 2
_symmetry_cell_setting triclinic
_symmetry_space_group_name_Hall '-P 1'
_symmetry_space_group_name_H-M 'P -1'
_atom_sites_solution_hydrogens geom
_atom_sites_solution_primary direct
_atom_sites_solution_secondary difmap
_audit_creation_method SHELXL-97
_cell_angle_alpha 81.10(3)
_cell_angle_beta 80.71(3)
_cell_angle_gamma 86.70(3)
_cell_formula_units_Z 4
_cell_length_a 9.1120(18)
_cell_length_b 9.9380(2)
_cell_length_c 10.1350(2)
_cell_measurement_reflns_used 25
_cell_measurement_temperature 293(2)
_cell_measurement_theta_max 13
_cell_measurement_theta_min 9
_cell_volume 894.3(2)
_computing_cell_refinement 'CAD-4 EXPRESS (Enraf--Nonius, 1989)'
_computing_data_collection 'CAD-4 EXPRESS (Enraf--Nonius, 1989)'
_computing_data_reduction 'XCAD4 (Harms & Wocadlo, 1995)'
_computing_molecular_graphics 'SHELXTL-Plus (Sheldrick, 2008)'
_computing_publication_material 'SHELXL97 (Sheldrick, 2008)'
_computing_structure_refinement 'SHELXL97 (Sheldrick, 2008)'
_computing_structure_solution 'SHELXS97 (Sheldrick, 2008)'
_diffrn_ambient_temperature 293(2)
_diffrn_measured_fraction_theta_full 0.994
_diffrn_measured_fraction_theta_max 0.994
_diffrn_measurement_device_type 'Enraf--Nonius CAD-4'
_diffrn_measurement_method \w/2\q
_diffrn_radiation_monochromator graphite
_diffrn_radiation_source 'fine-focus sealed tube'
_diffrn_radiation_type MoK\a
_diffrn_radiation_wavelength 0.71073
_diffrn_reflns_av_R_equivalents 0.0813
_diffrn_reflns_av_sigmaI/netI 0.1244
_diffrn_reflns_limit_h_max 10
_diffrn_reflns_limit_h_min 0
_diffrn_reflns_limit_k_max 11
_diffrn_reflns_limit_k_min -11
_diffrn_reflns_limit_l_max 12
_diffrn_reflns_limit_l_min -12
_diffrn_reflns_number 3465
_diffrn_reflns_theta_full 25.37
_diffrn_reflns_theta_max 25.37
_diffrn_reflns_theta_min 2.06
_diffrn_standards_decay_% 1
_diffrn_standards_interval_count 200
_diffrn_standards_number 3
_exptl_absorpt_coefficient_mu 0.303
_exptl_absorpt_correction_T_max 0.9703
_exptl_absorpt_correction_T_min 0.9145
_exptl_absorpt_correction_type psi-scan
_exptl_absorpt_process_details '(North <i>et al.</i>, 1968)'
_exptl_crystal_colour yellow
_exptl_crystal_density_diffrn 1.294
_exptl_crystal_density_method 'not measured'
_exptl_crystal_description colorless
_exptl_crystal_F_000 360
_exptl_crystal_size_max 0.30
_exptl_crystal_size_mid 0.20
_exptl_crystal_size_min 0.10
_refine_diff_density_max 0.203
_refine_diff_density_min -0.278
_refine_ls_extinction_method none
_refine_ls_goodness_of_fit_ref 1.001
_refine_ls_hydrogen_treatment constr
_refine_ls_matrix_type full
_refine_ls_number_parameters 217
_refine_ls_number_reflns 3247
_refine_ls_number_restraints 0
_refine_ls_restrained_S_all 1.001
_refine_ls_R_factor_all 0.1750
_refine_ls_R_factor_gt 0.0697
_refine_ls_shift/su_max 0.000
_refine_ls_shift/su_mean 0.000
_refine_ls_structure_factor_coef Fsqd
_refine_ls_weighting_details 'calc w=1/[\s^2^(Fo^2^)+(0.0170P)^2^+0.0000P] where P=(Fo^2^+2Fc^2^)/3'
_refine_ls_weighting_scheme calc
_refine_ls_wR_factor_gt 0.0840
_refine_ls_wR_factor_ref 0.1024
_reflns_number_gt 1399
_reflns_number_total 3247
_reflns_threshold_expression I>2sigma(I)
_cod_data_source_file ds2229.cif
_cod_data_source_block I
_cod_original_cell_volume 894.3(3)
_cod_database_code 2238147
_cod_database_fobs_code 2238147

loop_
_symmetry_equiv_pos_as_xyz
'x, y, z'
'-x, -y, -z'

loop_
_atom_site_type_symbol
_atom_site_label
_atom_site_fract_x
_atom_site_fract_y
_atom_site_fract_z
_atom_site_U_iso_or_equiv
_atom_site_adp_type
_atom_site_calc_flag
_atom_site_refinement_flags
_atom_site_occupancy
_atom_site_symmetry_multiplicity
S S1 0.49006(14) 0.26105(12) -0.05976(12) 0.0669(4) Uani d . 1 1
N N1 0.4196(5) 0.3320(4) -0.3837(4) 0.0881(14) Uani d . 1 1
C C1 0.4416(6) 0.3227(5) 0.2007(5) 0.0890(16) Uani d . 1 1
H H1A 0.4734 0.2980 0.2872 0.133 Uiso calc R 1 1
H H1B 0.3370 0.3081 0.2092 0.133 Uiso calc R 1 1
H H1C 0.4603 0.4171 0.1682 0.133 Uiso calc R 1 1
C C2 0.5250(5) 0.2376(5) 0.1038(4) 0.0659(14) Uani d . 1 1
N N2 0.7023(5) 0.0147(5) -0.5565(4) 0.0922(15) Uani d . 1 1
C C3 0.6315(5) 0.1367(5) 0.1227(5) 0.0712(15) Uani d . 1 1
H H3A 0.6654 0.1091 0.2047 0.085 Uiso calc R 1 1
C C4 0.6835(5) 0.0797(4) 0.0059(4) 0.0657(13) Uani d . 1 1
H H4A 0.7563 0.0102 0.0025 0.079 Uiso calc R 1 1
C C5 0.6177(5) 0.1354(4) -0.1039(4) 0.0505(12) Uani d . 1 1
C C6 0.6545(5) 0.0882(4) -0.2296(4) 0.0540(12) Uani d . 1 1
H H6A 0.7237 0.0157 -0.2307 0.065 Uiso calc R 1 1
C C7 0.6063(4) 0.1304(4) -0.3479(4) 0.0525(12) Uani d . 1 1
C C8 0.5028(5) 0.2431(5) -0.3670(4) 0.0630(14) Uani d . 1 1
C C9 0.6586(5) 0.0674(5) -0.4633(5) 0.0644(14) Uani d . 1 1
S S2 -0.01039(14) 0.76331(12) 0.47759(12) 0.0648(4) Uani d . 1 1
N N3 -0.0749(5) 0.8358(4) 0.8055(4) 0.1014(16) Uani d . 1 1
N N4 0.2033(5) 0.5077(4) 0.9825(4) 0.0876(14) Uani d . 1 1
C C10 -0.0682(5) 0.8159(5) 0.2138(4) 0.0893(17) Uani d . 1 1
H H10A -0.0390 0.7866 0.1272 0.134 Uiso calc R 1 1
H H10B -0.0479 0.9107 0.2070 0.134 Uiso calc R 1 1
H H10C -0.1726 0.8030 0.2428 0.134 Uiso calc R 1 1
C C11 0.0171(5) 0.7347(5) 0.3137(4) 0.0602(13) Uani d . 1 1
C C12 0.1235(6) 0.6340(5) 0.2928(4) 0.0652(14) Uani d . 1 1
H H12A 0.1542 0.6064 0.2088 0.078 Uiso calc R 1 1
C C13 0.1810(5) 0.5769(4) 0.4076(5) 0.0641(13) Uani d . 1 1
H H13A 0.2525 0.5063 0.4094 0.077 Uiso calc R 1 1
C C14 0.1206(4) 0.6363(4) 0.5186(4) 0.0540(12) Uani d . 1 1
C C15 0.1587(5) 0.5924(4) 0.6492(4) 0.0563(12) Uani d . 1 1
H H15A 0.2295 0.5211 0.6526 0.068 Uiso calc R 1 1
C C16 0.1108(5) 0.6353(4) 0.7697(4) 0.0506(11) Uani d . 1 1
C C17 0.0059(5) 0.7456(5) 0.7899(4) 0.0603(14) Uani d . 1 1
C C18 0.1617(5) 0.5647(5) 0.8883(5) 0.0640(14) Uani d . 1 1

loop_
_atom_site_aniso_label
_atom_site_aniso_U_11
_atom_site_aniso_U_22
_atom_site_aniso_U_33
_atom_site_aniso_U_12
_atom_site_aniso_U_13
_atom_site_aniso_U_23
S1 0.0696(9) 0.0566(8) 0.0684(9) 0.0139(7) -0.0053(7) -0.0016(6)
N1 0.083(3) 0.074(3) 0.102(3) 0.030(3) -0.019(3) -0.004(2)
C1 0.095(4) 0.091(4) 0.076(4) 0.006(3) -0.007(3) -0.006(3)
C2 0.061(3) 0.069(3) 0.061(3) 0.000(3) 0.004(3) -0.002(3)
N2 0.088(4) 0.104(4) 0.084(3) 0.024(3) -0.023(3) -0.013(3)
C3 0.068(4) 0.068(4) 0.070(3) 0.008(3) -0.008(3) 0.009(3)
C4 0.071(4) 0.050(3) 0.070(3) 0.006(3) -0.010(3) 0.006(2)
C5 0.052(3) 0.045(3) 0.047(3) 0.007(2) -0.002(2) 0.007(2)
C6 0.049(3) 0.038(3) 0.066(3) 0.005(2) 0.001(2) 0.008(2)
C7 0.043(3) 0.047(3) 0.061(3) 0.014(2) -0.003(2) 0.003(2)
C8 0.059(3) 0.065(3) 0.059(3) 0.008(3) 0.000(3) -0.002(3)
C9 0.057(3) 0.066(3) 0.065(3) 0.016(3) -0.010(3) 0.000(3)
S2 0.0640(9) 0.0575(8) 0.0679(9) 0.0153(7) -0.0109(7) 0.0010(6)
N3 0.118(4) 0.083(3) 0.095(3) 0.038(3) -0.005(3) -0.014(3)
N4 0.097(4) 0.087(3) 0.079(3) 0.019(3) -0.029(3) -0.003(2)
C10 0.083(4) 0.110(4) 0.072(3) -0.007(3) -0.023(3) 0.008(3)
C11 0.058(3) 0.061(3) 0.053(3) -0.010(3) 0.002(2) 0.009(2)
C12 0.072(4) 0.065(3) 0.058(3) -0.002(3) -0.001(3) -0.016(3)
C13 0.057(3) 0.054(3) 0.075(3) 0.010(2) -0.002(3) -0.001(3)
C14 0.048(3) 0.048(3) 0.061(3) 0.003(2) -0.001(2) -0.001(2)
C15 0.046(3) 0.040(3) 0.077(3) 0.010(2) -0.004(2) 0.001(2)
C16 0.054(3) 0.042(3) 0.052(3) 0.010(2) -0.007(2) 0.001(2)
C17 0.069(3) 0.046(3) 0.061(3) 0.019(3) -0.005(3) -0.004(2)
C18 0.054(3) 0.063(3) 0.072(3) 0.018(3) -0.013(3) -0.006(3)

loop_
_atom_type_symbol
_atom_type_description
_atom_type_scat_dispersion_real
_atom_type_scat_dispersion_imag
_atom_type_scat_source
C C 0.0033 0.0016 'International Tables Vol C Tables 4.2.6.8 and 6.1.1.4'
H H 0.0000 0.0000 'International Tables Vol C Tables 4.2.6.8 and 6.1.1.4'
N N 0.0061 0.0033 'International Tables Vol C Tables 4.2.6.8 and 6.1.1.4'
S S 0.1246 0.1234 'International Tables Vol C Tables 4.2.6.8 and 6.1.1.4'

loop_
_geom_angle_atom_site_label_1
_geom_angle_atom_site_label_2
_geom_angle_atom_site_label_3
_geom_angle
C2 S1 C5 92.6(2)
C2 C1 H1A 109.5
C2 C1 H1B 109.5
H1A C1 H1B 109.5
C2 C1 H1C 109.5
H1A C1 H1C 109.5
H1B C1 H1C 109.5
C3 C2 C1 129.9(5)
C3 C2 S1 110.8(4)
C1 C2 S1 119.2(4)
C2 C3 C4 112.8(4)
C2 C3 H3A 123.6
C4 C3 H3A 123.6
C5 C4 C3 114.0(4)
C5 C4 H4A 123.0
C3 C4 H4A 123.0
C4 C5 C6 121.7(4)
C4 C5 S1 109.8(3)
C6 C5 S1 128.5(3)
C7 C6 C5 130.7(4)
C7 C6 H6A 114.6
C5 C6 H6A 114.6
C6 C7 C9 121.4(4)
C6 C7 C8 122.8(4)
C9 C7 C8 115.8(4)
N1 C8 C7 178.9(5)
N2 C9 C7 179.2(5)
C11 S2 C14 91.3(2)
C11 C10 H10A 109.5
C11 C10 H10B 109.5
H10A C10 H10B 109.5
C11 C10 H10C 109.5
H10A C10 H10C 109.5
H10B C10 H10C 109.5
C12 C11 C10 128.2(4)
C12 C11 S2 111.3(3)
C10 C11 S2 120.5(4)
C11 C12 C13 114.0(4)
C11 C12 H12A 123.0
C13 C12 H12A 123.0
C14 C13 C12 112.4(4)
C14 C13 H13A 123.8
C12 C13 H13A 123.8
C13 C14 C15 122.8(4)
C13 C14 S2 111.0(3)
C15 C14 S2 126.1(3)
C16 C15 C14 131.7(4)
C16 C15 H15A 114.1
C14 C15 H15A 114.1
C15 C16 C18 119.4(4)
C15 C16 C17 124.7(4)
C18 C16 C17 115.8(4)
N3 C17 C16 178.3(5)
N4 C18 C16 179.5(5)

loop_
_geom_bond_atom_site_label_1
_geom_bond_atom_site_label_2
_geom_bond_distance
S1 C2 1.716(4)
S1 C5 1.717(4)
N1 C8 1.141(5)
C1 C2 1.483(6)
C1 H1A 0.9600
C1 H1B 0.9600
C1 H1C 0.9600
C2 C3 1.368(6)
N2 C9 1.155(5)
C3 C4 1.394(5)
C3 H3A 0.9300
C4 C5 1.375(5)
C4 H4A 0.9300
C5 C6 1.409(5)
C6 C7 1.342(5)
C6 H6A 0.9300
C7 C9 1.414(6)
C7 C8 1.432(6)
S2 C11 1.704(4)
S2 C14 1.736(4)
N3 C17 1.141(5)
N4 C18 1.141(5)
C10 C11 1.486(5)
C10 H10A 0.9600
C10 H10B 0.9600
C10 H10C 0.9600
C11 C12 1.369(6)
C12 C13 1.381(6)
C12 H12A 0.9300
C13 C14 1.373(5)
C13 H13A 0.9300
C14 C15 1.420(5)
C15 C16 1.353(5)
C15 H15A 0.9300
C16 C18 1.426(5)
C16 C17 1.429(5)

loop_
_geom_hbond_atom_site_label_D
_geom_hbond_atom_site_label_H
_geom_hbond_atom_site_label_A
_geom_hbond_site_symmetry_A
_geom_hbond_distance_DH
_geom_hbond_distance_HA
_geom_hbond_distance_DA
_geom_hbond_angle_DHA
_geom_hbond_publ_flag
C3 H3A N2 1_556 0.93 2.52 3.439(6) 168 yes
C6 H6A N3 1_644 0.93 2.52 3.434(6) 169 yes
C12 H12A N4 1_554 0.93 2.60 3.518(6) 171 yes
C15 H15A N1 1_556 0.93 2.51 3.430(6) 170 yes

loop_
_geom_torsion_atom_site_label_1
_geom_torsion_atom_site_label_2
_geom_torsion_atom_site_label_3
_geom_torsion_atom_site_label_4
_geom_torsion
C5 S1 C2 C3 0.1(4)
C5 S1 C2 C1 -179.6(4)
C1 C2 C3 C4 179.7(5)
S1 C2 C3 C4 0.0(5)
C2 C3 C4 C5 -0.2(6)
C3 C4 C5 C6 -178.6(4)
C3 C4 C5 S1 0.3(5)
C2 S1 C5 C4 -0.2(4)
C2 S1 C5 C6 178.6(4)
C4 C5 C6 C7 -178.2(4)
S1 C5 C6 C7 3.1(7)
C5 C6 C7 C9 -180.0(4)
C5 C6 C7 C8 1.8(7)
C6 C7 C8 N1 -15E1(3)
C9 C7 C8 N1 3E1(3)
C6 C7 C9 N2 1E1(4)
C8 C7 C9 N2 -18E1(10)
C14 S2 C11 C12 -0.9(4)
C14 S2 C11 C10 179.8(4)
C10 C11 C12 C13 -179.3(4)
S2 C11 C12 C13 1.4(5)
C11 C12 C13 C14 -1.3(6)
C12 C13 C14 C15 178.0(4)
C12 C13 C14 S2 0.6(5)
C11 S2 C14 C13 0.2(4)
C11 S2 C14 C15 -177.2(4)
C13 C14 C15 C16 -178.8(4)
S2 C14 C15 C16 -1.8(7)
C14 C15 C16 C18 175.5(4)
C14 C15 C16 C17 -1.9(7)
C15 C16 C17 N3 -92(17)
C18 C16 C17 N3 91(17)
C15 C16 C18 N4 2E1(7)
C17 C16 C18 N4 -16E1(7)
